data_7012243
loop_
_publ_author_name
'Tulloch, Arran A. D.'
'Winston, Scott'
'Danopoulos, Andreas A.'
'Eastham, Graham'
'Hursthouse, Michael B.'

_publ_section_title
;
 Functionalised and chelate heterocyclic carbene complexes of
 palladium; synthesis and structural studiesElectronic supplementary
 information (ESI) available: crystallographic data and ORTEP plots for
 complexes 4, 7, 8 and 13. See
 http://www.rsc.org/suppdata/dt/b2/b209231j/
;
_journal_issue 4
_journal_name_full 'Dalton Transactions'
_journal_page_first 699
_journal_paper_doi 10.1039/b209231j
_journal_year 2003
_chemical_formula_moiety 'C24 H36 Br N3 O Pd Si'
_chemical_formula_sum 'C24 H36 Br N3 O Pd Si'
_chemical_formula_weight 596.96
_chemical_name_common 01sw046
_chemical_name_systematic
;
?
;
_space_group_IT_number 61
_symmetry_cell_setting orthorhombic
_symmetry_space_group_name_Hall '-P 2ac 2ab'
_symmetry_space_group_name_H-M 'P b c a'
_atom_sites_solution_hydrogens geom
_atom_sites_solution_primary direct
_atom_sites_solution_secondary difmap
_audit_creation_method SHELXL-97
_cell_angle_alpha 90.00
_cell_angle_beta 90.00
_cell_angle_gamma 90.00
_cell_formula_units_Z 8
_cell_length_a 15.5597(5)
_cell_length_b 11.7148(3)
_cell_length_c 30.3296(11)
_cell_measurement_reflns_used 10583
_cell_measurement_temperature 150(2)
_cell_measurement_theta_max 21.73
_cell_measurement_theta_min 2.91
_cell_volume 5528.4(3)
_computing_cell_refinement 'Scalepack (Otwinowski & Minor 1997)'
_computing_data_collection 'Collect (Nonius BV, 1997-2000)'
_computing_data_reduction 'Denzo a. Scalepack (Otwinowski & Minor 1997)'
_computing_molecular_graphics 'ORTEP-3 (Farrugia, 1997)'
_computing_publication_material 'PLATON (Spek, 1990)'
_computing_structure_refinement 'SHELXL-97 (Sheldrick, 1997)'
_computing_structure_solution 'SHELXS-97 (Sheldrick, 1990)'
_diffrn_ambient_temperature 150(2)
_diffrn_measured_fraction_theta_full 0.994
_diffrn_measured_fraction_theta_max 0.994
_diffrn_measurement_device_type 'Nonius Kappa CCD area detector'
_diffrn_measurement_method 'Phi and omega scans to fill ewald sphere'
_diffrn_radiation_monochromator graphite
_diffrn_radiation_source 'Nonius FR591 rotating anode'
_diffrn_radiation_type MoK\a
_diffrn_radiation_wavelength 0.71073
_diffrn_reflns_av_R_equivalents 0.0331
_diffrn_reflns_av_sigmaI/netI 0.0569
_diffrn_reflns_limit_h_max 16
_diffrn_reflns_limit_h_min -16
_diffrn_reflns_limit_k_max 12
_diffrn_reflns_limit_k_min -12
_diffrn_reflns_limit_l_max 31
_diffrn_reflns_limit_l_min -31
_diffrn_reflns_number 6018
_diffrn_reflns_theta_full 21.73
_diffrn_reflns_theta_max 21.73
_diffrn_reflns_theta_min 2.94
_exptl_absorpt_coefficient_mu 2.179
_exptl_absorpt_correction_T_max 0.99660
_exptl_absorpt_correction_T_min 0.91883
_exptl_absorpt_correction_type multi-scan
_exptl_absorpt_process_details Sortav
_exptl_crystal_colour Yellow
_exptl_crystal_density_diffrn 1.434
_exptl_crystal_density_method 'not measured'
_exptl_crystal_description Plate
_exptl_crystal_F_000 2432
_exptl_crystal_size_max 0.04
_exptl_crystal_size_mid 0.03
_exptl_crystal_size_min 0.03
_refine_diff_density_max 2.210
_refine_diff_density_min -2.671
_refine_diff_density_rms 0.224
_refine_ls_extinction_method none
_refine_ls_goodness_of_fit_ref 1.093
_refine_ls_hydrogen_treatment mixed
_refine_ls_matrix_type full
_refine_ls_number_parameters 295
_refine_ls_number_reflns 3253
_refine_ls_number_restraints 9
_refine_ls_restrained_S_all 1.100
_refine_ls_R_factor_all 0.1127
_refine_ls_R_factor_gt 0.0927
_refine_ls_shift/su_max 0.000
_refine_ls_shift/su_mean 0.000
_refine_ls_structure_factor_coef Fsqd
_refine_ls_weighting_details 'calc w=1/[\s^2^(Fo^2^)+(0.1848P)^2^+88.9827P] where P=(Fo^2^+2Fc^2^)/3'
_refine_ls_weighting_scheme calc
_refine_ls_wR_factor_gt 0.2770
_refine_ls_wR_factor_ref 0.2999
_reflns_number_gt 2575
_reflns_number_total 3253
_reflns_threshold_expression >2sigma(I)
_cod_data_source_file b209231j.txt
_cod_data_source_block Compound7
_cod_depositor_comments
;
The following automatic conversions were performed:
'_symmetry_cell_setting' value 'Orthorhombic' changed to 'orthorhombic'
according to '/home/saulius/struct/CIF-dictionaries/cif_core.dic'
dictionary named 'cif_core.dic' version 2.4.1 from
2010-06-29.

'_exptl_absorpt_correction_type' value 'Multi-scan' changed
to 'multi-scan' according to
'/home/saulius/struct/CIF-dictionaries/cif_core.dic' dictionary named
'cif_core.dic' version 2.4.1 from 2010-06-29.

Automatic conversion script
Id: cif_fix_enum 1527 2010-12-29 10:47:43Z saulius 
;
_cod_original_sg_symbol_H-M Pbca
_cod_database_code 7012243

loop_
_symmetry_equiv_pos_as_xyz
'x, y, z'
'-x+1/2, -y, z+1/2'
'-x, y+1/2, -z+1/2'
'x+1/2, -y+1/2, -z'
'-x, -y, -z'
'x-1/2, y, -z-1/2'
'x, -y-1/2, z-1/2'
'-x-1/2, y-1/2, z'

loop_
_atom_site_label
_atom_site_type_symbol
_atom_site_fract_x
_atom_site_fract_y
_atom_site_fract_z
_atom_site_U_iso_or_equiv
_atom_site_adp_type
_atom_site_occupancy
_atom_site_symmetry_multiplicity
_atom_site_calc_flag
_atom_site_refinement_flags
_atom_site_disorder_assembly
_atom_site_disorder_group
C1 C 0.8162(7) 0.0808(10) 0.3687(4) 0.021(3) Uani 1 1 d . . .
C2 C 0.7269(8) -0.0546(11) 0.3418(4) 0.031(3) Uani 1 1 d . . .
H2 H 0.7039 -0.1107 0.3225 0.037 Uiso 1 1 calc R . .
C3 C 0.6928(9) -0.0215(12) 0.3807(4) 0.031(3) Uani 1 1 d . . .
H3 H 0.6418 -0.0492 0.3941 0.037 Uiso 1 1 calc R . .
C4 C 0.7424(8) 0.1209(12) 0.4372(4) 0.031(3) Uani 1 1 d . . .
C5 C 0.6761(9) 0.1050(12) 0.4670(4) 0.036(4) Uani 1 1 d . . .
H5 H 0.6312 0.0524 0.4608 0.043 Uiso 1 1 calc R . .
C6 C 0.6761(10) 0.1660(14) 0.5051(5) 0.043(4) Uani 1 1 d . . .
H6 H 0.6294 0.1589 0.5251 0.051 Uiso 1 1 calc R . .
C7 C 0.7447(9) 0.2393(13) 0.5150(4) 0.037(4) Uani 1 1 d . . .
C8 C 0.8079(8) 0.2501(12) 0.4830(4) 0.033(3) Uani 1 1 d . . .
H8 H 0.8544 0.3007 0.4886 0.040 Uiso 1 1 calc R . .
C9 C 0.8613(12) 0.3795(16) 0.5744(6) 0.061(5) Uani 1 1 d . . .
H9A H 0.8669 0.4189 0.6027 0.092 Uiso 1 1 calc R . .
H9B H 0.8705 0.4340 0.5503 0.092 Uiso 1 1 calc R . .
H9C H 0.9043 0.3185 0.5725 0.092 Uiso 1 1 calc R . .
C10 C 0.6681(14) 0.4289(18) 0.5717(6) 0.081(7) Uani 1 1 d . . .
H10A H 0.6114 0.3943 0.5676 0.122 Uiso 1 1 calc R . .
H10B H 0.6786 0.4846 0.5482 0.122 Uiso 1 1 calc R . .
H10C H 0.6703 0.4674 0.6004 0.122 Uiso 1 1 calc R . .
C11 C 0.7273(13) 0.2136(17) 0.6130(5) 0.062(5) Uani 1 1 d . . .
H11A H 0.7180 0.2541 0.6409 0.093 Uiso 1 1 calc R . .
H11B H 0.7757 0.1607 0.6163 0.093 Uiso 1 1 calc R . .
H11C H 0.6754 0.1709 0.6052 0.093 Uiso 1 1 calc R . .
C12 C 0.8516(8) -0.0093(11) 0.2956(4) 0.028(3) Uani 1 1 d . . .
C13 C 0.8257(9) 0.0489(11) 0.2571(4) 0.030(3) Uani 1 1 d . . .
C14 C 0.8729(10) 0.0271(12) 0.2193(5) 0.038(4) Uani 1 1 d . . .
H14 H 0.8589 0.0663 0.1928 0.045 Uiso 1 1 calc R . .
C15 C 0.9397(10) -0.0504(13) 0.2192(5) 0.041(4) Uani 1 1 d . . .
H15 H 0.9697 -0.0665 0.1926 0.049 Uiso 1 1 calc R . .
C16 C 0.9624(9) -0.1038(12) 0.2574(5) 0.042(4) Uani 1 1 d . . .
H16 H 1.0084 -0.1570 0.2568 0.050 Uiso 1 1 calc R . .
C17 C 0.9218(9) -0.0839(12) 0.2964(4) 0.032(3) Uani 1 1 d . . .
C18 C 0.9491(8) -0.1422(14) 0.3392(5) 0.042(4) Uani 1 1 d . . .
H18 H 0.9247 -0.0944 0.3634 0.051 Uiso 1 1 calc R . .
C19 C 0.9112(18) -0.260(2) 0.3454(9) 0.117(11) Uani 1 1 d . . .
H19A H 0.9370 -0.3128 0.3241 0.176 Uiso 1 1 calc R . .
H19B H 0.8489 -0.2569 0.3407 0.176 Uiso 1 1 calc R . .
H19C H 0.9231 -0.2867 0.3754 0.176 Uiso 1 1 calc R . .
C20 C 1.0436(13) -0.145(2) 0.3468(8) 0.092(7) Uani 1 1 d . . .
H20A H 1.0634 -0.0681 0.3550 0.139 Uiso 1 1 calc R . .
H20B H 1.0728 -0.1692 0.3198 0.139 Uiso 1 1 calc R . .
H20C H 1.0566 -0.1982 0.3707 0.139 Uiso 1 1 calc R . .
C21 C 0.7510(9) 0.1311(12) 0.2567(4) 0.033(3) Uani 1 1 d . . .
H21 H 0.7306 0.1402 0.2878 0.039 Uiso 1 1 calc R . .
C22 C 0.6761(10) 0.0851(15) 0.2296(5) 0.053(4) Uani 1 1 d . . .
H22A H 0.6948 0.0728 0.1991 0.079 Uiso 1 1 calc R . .
H22B H 0.6288 0.1403 0.2300 0.079 Uiso 1 1 calc R . .
H22C H 0.6565 0.0126 0.2422 0.079 Uiso 1 1 calc R . .
C23 C 0.7800(10) 0.2477(13) 0.2405(5) 0.043(4) Uani 1 1 d . . .
H23A H 0.7954 0.2428 0.2092 0.065 Uiso 1 1 calc R . .
H23B H 0.8301 0.2726 0.2575 0.065 Uiso 1 1 calc R . .
H23C H 0.7332 0.3028 0.2442 0.065 Uiso 1 1 calc R . .
N1 N 0.8009(6) 0.0074(8) 0.3351(3) 0.024(2) Uani 1 1 d . . .
N2 N 0.7480(6) 0.0610(8) 0.3969(3) 0.026(3) Uani 1 1 d . . .
N3 N 0.8071(7) 0.1923(9) 0.4440(4) 0.028(3) Uani 1 1 d . . .
Si1 Si 0.7514(3) 0.3166(4) 0.56968(13) 0.0471(13) Uani 1 1 d . . .
Pd1 Pd 0.89792(6) 0.19544(8) 0.39042(3) 0.0242(5) Uani 1 1 d . . .
Br1A Br 0.98789(16) 0.3399(2) 0.42358(9) 0.0929(9) Uani 1 1 d . . .
C24 C 0.9767(8) 0.1940(11) 0.3358(4) 0.023(3) Uani 1 1 d . . .
H24A H 0.9938 0.1154 0.3292 0.035 Uiso 1 1 calc R . .
H24B H 1.0281 0.2400 0.3418 0.035 Uiso 1 1 calc R . .
H24C H 0.9458 0.2261 0.3105 0.035 Uiso 1 1 calc R . .
O1W O 0.5521(8) 0.4360(10) 0.4661(3) 0.061(3) Uani 1 1 d DU . .
H1W H 0.503(3) 0.423(9) 0.481(3) 0.055 Uiso 1 1 d D . .
H2W H 0.566(8) 0.510(3) 0.468(5) 0.055 Uiso 1 1 d D . .

loop_
_atom_site_aniso_label
_atom_site_aniso_U_11
_atom_site_aniso_U_22
_atom_site_aniso_U_33
_atom_site_aniso_U_23
_atom_site_aniso_U_13
_atom_site_aniso_U_12
C1 0.019(7) 0.021(7) 0.023(7) 0.003(6) 0.000(6) -0.005(5)
C2 0.027(7) 0.033(8) 0.032(8) -0.002(6) -0.003(6) -0.006(6)
C3 0.024(7) 0.034(8) 0.035(8) 0.002(7) 0.002(6) -0.011(7)
C4 0.025(8) 0.038(8) 0.029(8) 0.001(7) -0.002(7) 0.015(7)
C5 0.031(8) 0.047(9) 0.031(8) 0.002(7) 0.008(7) -0.009(7)
C6 0.039(9) 0.058(10) 0.032(9) -0.004(8) 0.008(7) 0.004(8)
C7 0.036(9) 0.051(9) 0.023(7) -0.006(7) -0.002(7) 0.015(8)
C8 0.027(8) 0.039(8) 0.033(8) -0.008(7) -0.007(7) 0.010(7)
C9 0.068(12) 0.068(12) 0.048(10) -0.012(9) -0.013(9) 0.007(10)
C10 0.092(15) 0.080(14) 0.072(13) -0.034(11) -0.015(11) 0.036(12)
C11 0.064(13) 0.089(15) 0.034(9) -0.025(9) -0.006(8) -0.007(10)
C12 0.029(8) 0.025(7) 0.031(8) -0.007(6) -0.002(6) -0.002(6)
C13 0.036(8) 0.029(8) 0.027(8) -0.006(6) -0.002(6) -0.011(7)
C14 0.050(9) 0.033(8) 0.031(8) -0.005(7) 0.004(7) -0.011(8)
C15 0.048(9) 0.044(9) 0.031(8) -0.009(7) 0.015(7) -0.008(8)
C16 0.030(8) 0.035(9) 0.061(11) -0.017(8) 0.013(8) 0.001(7)
C17 0.029(7) 0.036(8) 0.031(8) -0.006(7) -0.004(7) 0.000(7)
C18 0.017(8) 0.047(9) 0.062(10) -0.003(8) 0.005(7) 0.002(7)
C19 0.14(2) 0.086(17) 0.12(2) 0.069(16) -0.074(18) -0.064(17)
C20 0.059(14) 0.109(18) 0.109(17) 0.040(15) -0.015(12) -0.032(13)
C21 0.035(8) 0.041(9) 0.021(7) 0.001(6) 0.003(6) 0.003(7)
C22 0.050(10) 0.056(10) 0.052(10) 0.010(8) -0.009(8) 0.000(8)
C23 0.058(10) 0.037(9) 0.035(8) -0.003(7) -0.009(7) -0.001(8)
N1 0.021(6) 0.023(6) 0.027(6) 0.000(5) 0.001(5) -0.003(5)
N2 0.022(6) 0.027(6) 0.029(6) 0.000(5) 0.002(5) 0.000(5)
N3 0.014(6) 0.037(7) 0.032(7) -0.006(5) -0.004(5) 0.000(5)
Si1 0.048(3) 0.062(3) 0.031(2) -0.019(2) -0.005(2) 0.011(2)
Pd1 0.0209(8) 0.0235(8) 0.0281(8) -0.0001(4) -0.0028(4) -0.0011(4)
Br1A 0.0794(17) 0.0906(18) 0.1088(19) -0.0114(14) -0.0120(14) 0.0025(13)
C24 0.015(7) 0.034(8) 0.020(7) -0.003(6) 0.013(6) -0.011(5)
O1W 0.083(5) 0.057(5) 0.042(4) 0.007(4) -0.019(4) 0.000(4)

loop_
_atom_type_symbol
_atom_type_description
_atom_type_scat_dispersion_real
_atom_type_scat_dispersion_imag
_atom_type_scat_source
C C 0.0033 0.0016 'International Tables Vol C Tables 4.2.6.8 and 6.1.1.4'
H H 0.0000 0.0000 'International Tables Vol C Tables 4.2.6.8 and 6.1.1.4'
N N 0.0061 0.0033 'International Tables Vol C Tables 4.2.6.8 and 6.1.1.4'
Si Si 0.0817 0.0704 'International Tables Vol C Tables 4.2.6.8 and 6.1.1.4'
Br Br -0.2901 2.4595 'International Tables Vol C Tables 4.2.6.8 and 6.1.1.4'
Pd Pd -0.9988 1.0072 'International Tables Vol C Tables 4.2.6.8 and 6.1.1.4'
O O 0.0106 0.0060 'International Tables Vol C Tables 4.2.6.8 and 6.1.1.4'

loop_
_geom_angle_atom_site_label_1
_geom_angle_atom_site_label_2
_geom_angle_atom_site_label_3
_geom_angle
_geom_angle_site_symmetry_1
_geom_angle_site_symmetry_3
_geom_angle_publ_flag
N1 C1 N2 102.8(9) . . ?
N1 C1 Pd1 143.2(9) . . ?
N2 C1 Pd1 113.9(8) . . ?
C3 C2 N1 107.8(11) . . ?
C3 C2 H2 126.1 . . ?
N1 C2 H2 126.1 . . ?
C2 C3 N2 105.5(11) . . ?
C2 C3 H3 127.2 . . ?
N2 C3 H3 127.2 . . ?
N3 C4 C5 123.5(12) . . ?
N3 C4 N2 113.6(11) . . ?
C5 C4 N2 122.9(13) . . ?
C6 C5 C4 118.9(14) . . ?
C6 C5 H5 120.5 . . ?
C4 C5 H5 120.5 . . ?
C5 C6 C7 120.3(13) . . ?
C5 C6 H6 119.9 . . ?
C7 C6 H6 119.9 . . ?
C8 C7 C6 116.4(12) . . ?
C8 C7 Si1 122.0(11) . . ?
C6 C7 Si1 121.5(11) . . ?
N3 C8 C7 123.7(13) . . ?
N3 C8 H8 118.1 . . ?
C7 C8 H8 118.1 . . ?
Si1 C9 H9A 109.5 . . ?
Si1 C9 H9B 109.5 . . ?
H9A C9 H9B 109.5 . . ?
Si1 C9 H9C 109.5 . . ?
H9A C9 H9C 109.5 . . ?
H9B C9 H9C 109.5 . . ?
Si1 C10 H10A 109.5 . . ?
Si1 C10 H10B 109.5 . . ?
H10A C10 H10B 109.5 . . ?
Si1 C10 H10C 109.5 . . ?
H10A C10 H10C 109.5 . . ?
H10B C10 H10C 109.5 . . ?
Si1 C11 H11A 109.5 . . ?
Si1 C11 H11B 109.5 . . ?
H11A C11 H11B 109.5 . . ?
Si1 C11 H11C 109.5 . . ?
H11A C11 H11C 109.5 . . ?
H11B C11 H11C 109.5 . . ?
C17 C12 C13 122.7(12) . . ?
C17 C12 N1 119.7(11) . . ?
C13 C12 N1 117.6(11) . . ?
C14 C13 C12 116.3(12) . . ?
C14 C13 C21 121.3(12) . . ?
C12 C13 C21 122.4(11) . . ?
C15 C14 C13 121.5(13) . . ?
C15 C14 H14 119.2 . . ?
C13 C14 H14 119.2 . . ?
C16 C15 C14 119.6(13) . . ?
C16 C15 H15 120.2 . . ?
C14 C15 H15 120.2 . . ?
C17 C16 C15 122.7(14) . . ?
C17 C16 H16 118.6 . . ?
C15 C16 H16 118.6 . . ?
C16 C17 C12 117.0(13) . . ?
C16 C17 C18 122.2(13) . . ?
C12 C17 C18 120.7(12) . . ?
C20 C18 C19 110.3(17) . . ?
C20 C18 C17 114.6(14) . . ?
C19 C18 C17 114.0(14) . . ?
C20 C18 H18 105.7 . . ?
C19 C18 H18 105.7 . . ?
C17 C18 H18 105.7 . . ?
C18 C19 H19A 109.5 . . ?
C18 C19 H19B 109.5 . . ?
H19A C19 H19B 109.5 . . ?
C18 C19 H19C 109.5 . . ?
H19A C19 H19C 109.5 . . ?
H19B C19 H19C 109.5 . . ?
C18 C20 H20A 109.5 . . ?
C18 C20 H20B 109.5 . . ?
H20A C20 H20B 109.5 . . ?
C18 C20 H20C 109.5 . . ?
H20A C20 H20C 109.5 . . ?
H20B C20 H20C 109.5 . . ?
C13 C21 C23 110.3(12) . . ?
C13 C21 C22 111.6(12) . . ?
C23 C21 C22 111.7(11) . . ?
C13 C21 H21 107.7 . . ?
C23 C21 H21 107.7 . . ?
C22 C21 H21 107.7 . . ?
C21 C22 H22A 109.5 . . ?
C21 C22 H22B 109.5 . . ?
H22A C22 H22B 109.5 . . ?
C21 C22 H22C 109.5 . . ?
H22A C22 H22C 109.5 . . ?
H22B C22 H22C 109.5 . . ?
C21 C23 H23A 109.5 . . ?
C21 C23 H23B 109.5 . . ?
H23A C23 H23B 109.5 . . ?
C21 C23 H23C 109.5 . . ?
H23A C23 H23C 109.5 . . ?
H23B C23 H23C 109.5 . . ?
C1 N1 C2 111.8(10) . . ?
C1 N1 C12 127.8(10) . . ?
C2 N1 C12 120.4(10) . . ?
C1 N2 C3 112.0(10) . . ?
C1 N2 C4 119.9(10) . . ?
C3 N2 C4 128.1(11) . . ?
C4 N3 C8 117.0(11) . . ?
C4 N3 Pd1 113.1(8) . . ?
C8 N3 Pd1 129.8(9) . . ?
C11 Si1 C10 107.6(10) . . ?
C11 Si1 C9 113.2(9) . . ?
C10 Si1 C9 111.0(10) . . ?
C11 Si1 C7 107.7(7) . . ?
C10 Si1 C7 109.3(8) . . ?
C9 Si1 C7 107.8(7) . . ?
C1 Pd1 C24 96.4(5) . . ?
C1 Pd1 N3 79.4(4) . . ?
C24 Pd1 N3 175.3(4) . . ?
C1 Pd1 Br1A 173.9(4) . . ?
C24 Pd1 Br1A 89.7(3) . . ?
N3 Pd1 Br1A 94.5(3) . . ?
Pd1 C24 H24A 109.5 . . ?
Pd1 C24 H24B 109.5 . . ?
H24A C24 H24B 109.5 . . ?
Pd1 C24 H24C 109.5 . . ?
H24A C24 H24C 109.5 . . ?
H24B C24 H24C 109.5 . . ?
H1W O1W H2W 109.50(18) . . ?

loop_
_geom_bond_atom_site_label_1
_geom_bond_atom_site_label_2
_geom_bond_distance
_geom_bond_site_symmetry_2
_geom_bond_publ_flag
C1 N1 1.354(16) . ?
C1 N2 1.382(16) . ?
C1 Pd1 1.962(12) . ?
C2 C3 1.349(19) . ?
C2 N1 1.377(16) . ?
C2 H2 0.9500 . ?
C3 N2 1.383(16) . ?
C3 H3 0.9500 . ?
C4 N3 1.325(17) . ?
C4 C5 1.383(19) . ?
C4 N2 1.414(17) . ?
C5 C6 1.36(2) . ?
C5 H5 0.9500 . ?
C6 C7 1.40(2) . ?
C6 H6 0.9500 . ?
C7 C8 1.388(19) . ?
C7 Si1 1.893(13) . ?
C8 N3 1.363(17) . ?
C8 H8 0.9500 . ?
C9 Si1 1.868(19) . ?
C9 H9A 0.9800 . ?
C9 H9B 0.9800 . ?
C9 H9C 0.9800 . ?
C10 Si1 1.847(19) . ?
C10 H10A 0.9800 . ?
C10 H10B 0.9800 . ?
C10 H10C 0.9800 . ?
C11 Si1 1.824(19) . ?
C11 H11A 0.9800 . ?
C11 H11B 0.9800 . ?
C11 H11C 0.9800 . ?
C12 C17 1.399(19) . ?
C12 C13 1.411(18) . ?
C12 N1 1.450(16) . ?
C13 C14 1.39(2) . ?
C13 C21 1.51(2) . ?
C14 C15 1.38(2) . ?
C14 H14 0.9500 . ?
C15 C16 1.36(2) . ?
C15 H15 0.9500 . ?
C16 C17 1.36(2) . ?
C16 H16 0.9500 . ?
C17 C18 1.53(2) . ?
C18 C20 1.49(2) . ?
C18 C19 1.51(3) . ?
C18 H18 1.0000 . ?
C19 H19A 0.9800 . ?
C19 H19B 0.9800 . ?
C19 H19C 0.9800 . ?
C20 H20A 0.9800 . ?
C20 H20B 0.9800 . ?
C20 H20C 0.9800 . ?
C21 C23 1.52(2) . ?
C21 C22 1.52(2) . ?
C21 H21 1.0000 . ?
C22 H22A 0.9800 . ?
C22 H22B 0.9800 . ?
C22 H22C 0.9800 . ?
C23 H23A 0.9800 . ?
C23 H23B 0.9800 . ?
C23 H23C 0.9800 . ?
N3 Pd1 2.153(11) . ?
Pd1 C24 2.061(11) . ?
Pd1 Br1A 2.415(3) . ?
C24 H24A 0.9800 . ?
C24 H24B 0.9800 . ?
C24 H24C 0.9800 . ?
O1W H1W 0.9000(11) . ?
O1W H2W 0.9000(15) . ?
